data_2220523
loop_
_publ_author_name
'Natale, Nicholas R.'
'Szabon-Watola, Monica I.'
'Twamley, Brendan'
'Bridges, Richard J.'
'Patel, Sarjubhai'
'Rajale, Trideep'

_publ_section_title
;Ethyl
 4-{1-[(2,4-dinitrophenyl)hydrazono]ethyl}-5-(2-naphthylmethoxymethyl)isoxazole-3-carboxylate
;
_journal_coeditor_code HG2449
_journal_issue 1
_journal_name_full 'Acta Crystallographica Section E'
_journal_page_first o144
_journal_page_last o145
_journal_paper_doi 10.1107/S1600536808041901
_journal_volume 65
_journal_year 2009
_chemical_formula_iupac 'C26 H23 N5 O8'
_chemical_formula_moiety 'C26 H23 N5 O8'
_chemical_formula_sum 'C26 H23 N5 O8'
_chemical_formula_weight 533.49
_chemical_name_systematic
;
Ethyl 4-{1-[(2,4-dinitrophenyl)hydrazono]ethyl}-
5-(2-naphthylmethoxymethyl)isoxazole-3-carboxylate
;
_space_group_IT_number 2
_symmetry_cell_setting triclinic
_symmetry_space_group_name_Hall '-P 1'
_symmetry_space_group_name_H-M 'P -1'
_atom_sites_solution_hydrogens geom
_atom_sites_solution_primary direct
_atom_sites_solution_secondary difmap
_cell_angle_alpha 90.5810(10)
_cell_angle_beta 95.925(2)
_cell_angle_gamma 99.251(2)
_cell_formula_units_Z 2
_cell_length_a 7.0839(6)
_cell_length_b 12.1760(10)
_cell_length_c 14.184(2)
_cell_measurement_reflns_used 6135
_cell_measurement_temperature 90(2)
_cell_measurement_theta_max 30.06
_cell_measurement_theta_min 2.25
_cell_volume 1200.6(2)
_computing_cell_refinement 'SAINT-Plus (Bruker, 2007)'
_computing_data_collection 'SMART (Bruker, 2007)'
_computing_data_reduction 'SAINT-Plus (Bruker, 2007)'
_computing_molecular_graphics 'XP in SHELXTL (Sheldrick, 2008)'
_computing_publication_material 'publCIF (Westrip, 2009)'
_computing_structure_refinement 'XL in SHELXTL (Sheldrick, 2008)'
_computing_structure_solution 'XS in SHELXTL (Sheldrick, 2008)'
_diffrn_ambient_temperature 90(2)
_diffrn_detector_area_resol_mean 8.3
_diffrn_measured_fraction_theta_full 0.999
_diffrn_measured_fraction_theta_max 0.999
_diffrn_measurement_device_type 'Bruker SMART APEX'
_diffrn_measurement_method \w
_diffrn_radiation_monochromator graphite
_diffrn_radiation_source 'normal-focus sealed tube'
_diffrn_radiation_type MoK\a
_diffrn_radiation_wavelength 0.71073
_diffrn_reflns_av_R_equivalents 0.0226
_diffrn_reflns_av_sigmaI/netI 0.0260
_diffrn_reflns_limit_h_max 8
_diffrn_reflns_limit_h_min -8
_diffrn_reflns_limit_k_max 14
_diffrn_reflns_limit_k_min -14
_diffrn_reflns_limit_l_max 17
_diffrn_reflns_limit_l_min -17
_diffrn_reflns_number 18560
_diffrn_reflns_theta_full 25.25
_diffrn_reflns_theta_max 25.25
_diffrn_reflns_theta_min 2.20
_exptl_absorpt_coefficient_mu 0.112
_exptl_absorpt_correction_T_max 0.971
_exptl_absorpt_correction_T_min 0.9493
_exptl_absorpt_correction_type multi-scan
_exptl_absorpt_process_details '(SADABS; Bruker, 2007)'
_exptl_crystal_colour yellow
_exptl_crystal_density_diffrn 1.476
_exptl_crystal_density_method 'not measured'
_exptl_crystal_description needle
_exptl_crystal_F_000 556
_exptl_crystal_size_max 0.47
_exptl_crystal_size_mid 0.33
_exptl_crystal_size_min 0.30
_refine_diff_density_max 0.277
_refine_diff_density_min -0.229
_refine_ls_extinction_method none
_refine_ls_goodness_of_fit_ref 1.019
_refine_ls_hydrogen_treatment constr
_refine_ls_matrix_type full
_refine_ls_number_parameters 354
_refine_ls_number_reflns 4357
_refine_ls_number_restraints 0
_refine_ls_restrained_S_all 1.019
_refine_ls_R_factor_all 0.0381
_refine_ls_R_factor_gt 0.0350
_refine_ls_shift/su_max 0.000
_refine_ls_shift/su_mean 0.000
_refine_ls_structure_factor_coef Fsqd
_refine_ls_weighting_details 'calc w=1/[\s^2^(Fo^2^)+(0.0462P)^2^+0.5022P] where P=(Fo^2^+2Fc^2^)/3'
_refine_ls_weighting_scheme calc
_refine_ls_wR_factor_gt 0.0898
_refine_ls_wR_factor_ref 0.0923
_reflns_number_gt 4009
_reflns_number_total 4357
_reflns_threshold_expression I>2\s(I)
_cod_data_source_file hg2449.cif
_cod_data_source_block I
_cod_original_cell_volume 1200.7(2)
_cod_database_code 2220523
_cod_database_fobs_code 2220523

loop_
_symmetry_equiv_pos_as_xyz
'x, y, z'
'-x, -y, -z'

loop_
_atom_site_type_symbol
_atom_site_label
_atom_site_fract_x
_atom_site_fract_y
_atom_site_fract_z
_atom_site_U_iso_or_equiv
_atom_site_adp_type
_atom_site_calc_flag
_atom_site_refinement_flags
_atom_site_occupancy
_atom_site_disorder_assembly
_atom_site_disorder_group
C C1 0.86385(19) 0.87869(12) 0.65591(10) 0.0225(3) Uani d . 1 . .
H H1A 0.8404 0.9531 0.6498 0.027 Uiso calc R 1 . .
C C2 0.9219(2) 0.84176(12) 0.74301(10) 0.0243(3) Uani d . 1 . .
H H2A 0.9396 0.8910 0.7967 0.029 Uiso calc R 1 . .
C C3 0.95619(18) 0.73084(12) 0.75441(10) 0.0223(3) Uani d . 1 . .
C C4 1.0160(2) 0.68877(14) 0.84368(10) 0.0279(3) Uani d . 1 . .
H H4A 1.0362 0.7363 0.8985 0.034 Uiso calc R 1 . .
C C5 1.0451(2) 0.58036(14) 0.85179(11) 0.0300(4) Uani d . 1 . .
H H5A 1.0835 0.5532 0.9121 0.036 Uiso calc R 1 . .
C C6 1.01822(19) 0.50944(13) 0.77116(11) 0.0272(3) Uani d . 1 . .
H H6A 1.0391 0.4346 0.7772 0.033 Uiso calc R 1 . .
C C7 0.96224(19) 0.54760(12) 0.68412(10) 0.0230(3) Uani d . 1 . .
H H7A 0.9457 0.4990 0.6301 0.028 Uiso calc R 1 . .
C C8 0.92856(18) 0.65841(11) 0.67329(10) 0.0199(3) Uani d . 1 . .
C C9 0.86964(18) 0.69966(11) 0.58372(9) 0.0186(3) Uani d . 1 . .
H H9A 0.8517 0.6517 0.5292 0.022 Uiso calc R 1 . .
C C10 0.83807(18) 0.80712(11) 0.57424(9) 0.0187(3) Uani d . 1 . .
C C12 0.78057(19) 0.85335(11) 0.47991(9) 0.0199(3) Uani d . 1 . .
H H12A 0.6616 0.8857 0.4827 0.024 Uiso calc R 1 . .
H H12B 0.8835 0.9130 0.4636 0.024 Uiso calc R 1 . .
O O13 0.74889(14) 0.76632(8) 0.40973(7) 0.0234(2) Uani d . 1 . .
C C14 0.7541(2) 0.80387(11) 0.31558(9) 0.0210(3) Uani d . 1 . .
H H14A 0.8040 0.7487 0.2772 0.025 Uiso calc R 1 . .
H H14B 0.8446 0.8749 0.3162 0.025 Uiso calc R 1 . .
C C15 0.56224(19) 0.82104(11) 0.26945(9) 0.0183(3) Uani d . 1 . .
O O16 0.50754(14) 0.92145(7) 0.28170(7) 0.0218(2) Uani d . 1 . .
N N17 0.32990(17) 0.92234(9) 0.22939(8) 0.0214(3) Uani d . 1 . .
C C18 0.28435(19) 0.82377(11) 0.18738(9) 0.0178(3) Uani d . 1 . .
C C19 0.09928(19) 0.79318(11) 0.12615(9) 0.0183(3) Uani d . 1 . .
O O20 0.04690(14) 0.70128(8) 0.09134(7) 0.0255(2) Uani d . 1 . .
O O21 0.00088(13) 0.87728(8) 0.11528(7) 0.0221(2) Uani d . 1 . .
C C22 -0.1807(2) 0.85128(12) 0.05412(10) 0.0248(3) Uani d . 1 . .
H H22A -0.2644 0.7876 0.0792 0.030 Uiso calc R 1 . .
H H22B -0.1561 0.8310 -0.0107 0.030 Uiso calc R 1 . .
C C23 -0.2763(2) 0.95228(13) 0.05216(11) 0.0303(3) Uani d . 1 . .
H H23A -0.3983 0.9371 0.0112 0.045 Uiso calc R 1 . .
H H23B -0.1922 1.0148 0.0274 0.045 Uiso calc R 1 . .
H H23C -0.3012 0.9712 0.1166 0.045 Uiso calc R 1 . .
C C24 0.42658(18) 0.75465(11) 0.21070(9) 0.0166(3) Uani d . 1 . .
C C25 0.43276(18) 0.63811(11) 0.18367(9) 0.0163(3) Uani d . 1 . .
C C26 0.4029(2) 0.59917(11) 0.08182(9) 0.0211(3) Uani d . 1 . .
H H26A 0.2937 0.5381 0.0727 0.032 Uiso calc R 1 . .
H H26B 0.5190 0.5731 0.0647 0.032 Uiso calc R 1 . .
H H26C 0.3763 0.6609 0.0414 0.032 Uiso calc R 1 . .
N N27 0.47840(15) 0.57795(9) 0.25405(8) 0.0166(2) Uani d . 1 . .
N N28 0.49202(15) 0.47000(9) 0.23163(8) 0.0169(2) Uani d . 1 . .
H H28A 0.4652 0.4444 0.1727 0.020 Uiso calc R 1 . .
C C29 0.54745(17) 0.40296(10) 0.30165(9) 0.0159(3) Uani d . 1 . .
C C30 0.56433(18) 0.29033(10) 0.28470(9) 0.0165(3) Uani d . 1 . .
C C31 0.62357(18) 0.22374(11) 0.35731(10) 0.0179(3) Uani d . 1 . .
H H31A 0.6335 0.1482 0.3449 0.022 Uiso calc R 1 . .
C C32 0.66733(18) 0.26928(11) 0.44716(9) 0.0184(3) Uani d . 1 . .
C C33 0.65367(18) 0.37992(11) 0.46714(9) 0.0186(3) Uani d . 1 . .
H H33A 0.6844 0.4096 0.5301 0.022 Uiso calc R 1 . .
C C34 0.59579(18) 0.44555(11) 0.39560(9) 0.0180(3) Uani d . 1 . .
H H34A 0.5880 0.5211 0.4093 0.022 Uiso calc R 1 . .
N N35 0.52605(15) 0.23912(9) 0.19029(8) 0.0186(2) Uani d . 1 . .
O O36 0.56216(15) 0.14538(8) 0.17852(7) 0.0263(2) Uani d . 1 . .
O O37 0.45844(14) 0.29207(8) 0.12397(7) 0.0222(2) Uani d . 1 . .
N N38 0.73724(16) 0.20206(10) 0.52367(8) 0.0215(3) Uani d . 1 . .
O O39 0.79957(15) 0.24887(9) 0.60029(7) 0.0288(2) Uani d . 1 . .
O O40 0.73174(15) 0.10215(8) 0.50788(8) 0.0292(2) Uani d . 1 . .

loop_
_atom_site_aniso_label
_atom_site_aniso_U_11
_atom_site_aniso_U_22
_atom_site_aniso_U_33
_atom_site_aniso_U_12
_atom_site_aniso_U_13
_atom_site_aniso_U_23
C1 0.0195(7) 0.0215(7) 0.0262(7) 0.0015(5) 0.0036(6) -0.0018(6)
C2 0.0201(7) 0.0306(8) 0.0208(7) 0.0002(6) 0.0033(5) -0.0071(6)
C3 0.0130(6) 0.0332(8) 0.0198(7) -0.0001(6) 0.0033(5) 0.0021(6)
C4 0.0183(7) 0.0457(9) 0.0186(7) 0.0014(6) 0.0022(5) 0.0002(6)
C5 0.0185(7) 0.0494(10) 0.0221(7) 0.0044(6) 0.0019(6) 0.0141(7)
C6 0.0163(7) 0.0330(8) 0.0320(8) 0.0026(6) 0.0029(6) 0.0116(6)
C7 0.0156(6) 0.0273(7) 0.0248(7) 0.0000(5) 0.0016(5) 0.0037(6)
C8 0.0116(6) 0.0263(7) 0.0208(7) -0.0010(5) 0.0031(5) 0.0029(5)
C9 0.0140(6) 0.0234(7) 0.0176(7) 0.0002(5) 0.0014(5) -0.0011(5)
C10 0.0130(6) 0.0222(7) 0.0202(7) 0.0005(5) 0.0025(5) 0.0010(5)
C12 0.0189(6) 0.0181(7) 0.0223(7) 0.0024(5) 0.0014(5) -0.0008(5)
O13 0.0318(5) 0.0187(5) 0.0175(5) 0.0021(4) -0.0043(4) 0.0013(4)
C14 0.0244(7) 0.0205(7) 0.0175(7) 0.0031(5) -0.0002(5) 0.0025(5)
C15 0.0250(7) 0.0154(6) 0.0149(6) 0.0035(5) 0.0036(5) 0.0027(5)
O16 0.0270(5) 0.0169(5) 0.0208(5) 0.0048(4) -0.0026(4) -0.0004(4)
N17 0.0248(6) 0.0205(6) 0.0196(6) 0.0067(5) -0.0001(5) 0.0032(5)
C18 0.0223(7) 0.0170(6) 0.0150(6) 0.0048(5) 0.0041(5) 0.0037(5)
C19 0.0217(7) 0.0186(7) 0.0164(6) 0.0064(5) 0.0058(5) 0.0046(5)
O20 0.0271(5) 0.0202(5) 0.0287(6) 0.0057(4) -0.0028(4) -0.0007(4)
O21 0.0218(5) 0.0216(5) 0.0240(5) 0.0083(4) -0.0007(4) 0.0012(4)
C22 0.0199(7) 0.0309(8) 0.0244(7) 0.0089(6) -0.0012(6) -0.0018(6)
C23 0.0261(8) 0.0322(8) 0.0344(8) 0.0122(6) -0.0006(6) 0.0043(7)
C24 0.0199(6) 0.0172(6) 0.0137(6) 0.0043(5) 0.0035(5) 0.0038(5)
C25 0.0141(6) 0.0173(6) 0.0180(6) 0.0035(5) 0.0018(5) 0.0013(5)
C26 0.0260(7) 0.0192(7) 0.0187(7) 0.0058(5) 0.0020(5) 0.0011(5)
N27 0.0159(5) 0.0141(5) 0.0204(6) 0.0037(4) 0.0018(4) 0.0004(4)
N28 0.0208(6) 0.0149(5) 0.0151(5) 0.0043(4) 0.0008(4) -0.0001(4)
C29 0.0118(6) 0.0169(6) 0.0192(6) 0.0019(5) 0.0035(5) 0.0019(5)
C30 0.0139(6) 0.0165(6) 0.0188(7) 0.0008(5) 0.0031(5) 0.0003(5)
C31 0.0145(6) 0.0158(6) 0.0243(7) 0.0027(5) 0.0052(5) 0.0027(5)
C32 0.0138(6) 0.0218(7) 0.0203(7) 0.0033(5) 0.0037(5) 0.0065(5)
C33 0.0164(6) 0.0225(7) 0.0170(7) 0.0034(5) 0.0022(5) 0.0003(5)
C34 0.0177(6) 0.0165(6) 0.0204(7) 0.0036(5) 0.0032(5) -0.0004(5)
N35 0.0179(6) 0.0166(6) 0.0212(6) 0.0014(4) 0.0036(4) -0.0005(4)
O36 0.0373(6) 0.0150(5) 0.0275(5) 0.0073(4) 0.0038(4) -0.0032(4)
O37 0.0275(5) 0.0214(5) 0.0176(5) 0.0058(4) -0.0010(4) 0.0007(4)
N38 0.0183(6) 0.0251(6) 0.0230(6) 0.0066(5) 0.0058(5) 0.0078(5)
O39 0.0328(6) 0.0356(6) 0.0190(5) 0.0098(5) -0.0001(4) 0.0051(4)
O40 0.0360(6) 0.0203(5) 0.0333(6) 0.0095(4) 0.0040(5) 0.0093(4)

loop_
_atom_type_symbol
_atom_type_description
_atom_type_scat_dispersion_real
_atom_type_scat_dispersion_imag
_atom_type_scat_source
C C 0.0033 0.0016 'International Tables Vol C Tables 4.2.6.8 and 6.1.1.4'
H H 0.0000 0.0000 'International Tables Vol C Tables 4.2.6.8 and 6.1.1.4'
N N 0.0061 0.0033 'International Tables Vol C Tables 4.2.6.8 and 6.1.1.4'
O O 0.0106 0.0060 'International Tables Vol C Tables 4.2.6.8 and 6.1.1.4'

loop_
_geom_angle_atom_site_label_1
_geom_angle_atom_site_label_2
_geom_angle_atom_site_label_3
_geom_angle_site_symmetry_1
_geom_angle_site_symmetry_3
_geom_angle
_geom_angle_publ_flag
C2 C1 C10 . . 120.75(13) ?
C2 C1 H1A . . 119.6 ?
C10 C1 H1A . . 119.6 ?
C1 C2 C3 . . 120.89(13) ?
C1 C2 H2A . . 119.6 ?
C3 C2 H2A . . 119.6 ?
C2 C3 C4 . . 122.80(13) ?
C2 C3 C8 . . 118.70(13) ?
C4 C3 C8 . . 118.50(13) ?
C5 C4 C3 . . 120.92(14) ?
C5 C4 H4A . . 119.5 ?
C3 C4 H4A . . 119.5 ?
C4 C5 C6 . . 120.20(14) ?
C4 C5 H5A . . 119.9 ?
C6 C5 H5A . . 119.9 ?
C7 C6 C5 . . 120.32(14) ?
C7 C6 H6A . . 119.8 ?
C5 C6 H6A . . 119.8 ?
C6 C7 C8 . . 121.02(14) ?
C6 C7 H7A . . 119.5 ?
C8 C7 H7A . . 119.5 ?
C7 C8 C9 . . 121.98(13) ?
C7 C8 C3 . . 119.02(13) ?
C9 C8 C3 . . 118.99(13) ?
C10 C9 C8 . . 121.36(12) ?
C10 C9 H9A . . 119.3 ?
C8 C9 H9A . . 119.3 ?
C9 C10 C1 . . 119.31(12) ?
C9 C10 C12 . . 122.27(12) ?
C1 C10 C12 . . 118.41(12) ?
O13 C12 C10 . . 109.06(10) ?
O13 C12 H12A . . 109.9 ?
C10 C12 H12A . . 109.9 ?
O13 C12 H12B . . 109.9 ?
C10 C12 H12B . . 109.9 ?
H12A C12 H12B . . 108.3 ?
C14 O13 C12 . . 114.09(10) ?
O13 C14 C15 . . 113.35(11) ?
O13 C14 H14A . . 108.9 ?
C15 C14 H14A . . 108.9 ?
O13 C14 H14B . . 108.9 ?
C15 C14 H14B . . 108.9 ?
H14A C14 H14B . . 107.7 ?
O16 C15 C24 . . 109.91(11) ?
O16 C15 C14 . . 118.15(11) ?
C24 C15 C14 . . 131.86(12) ?
C15 O16 N17 . . 109.21(10) ?
C18 N17 O16 . . 105.26(10) ?
N17 C18 C24 . . 112.27(12) ?
N17 C18 C19 . . 120.58(12) ?
C24 C18 C19 . . 127.11(12) ?
O20 C19 O21 . . 124.76(12) ?
O20 C19 C18 . . 122.48(12) ?
O21 C19 C18 . . 112.76(11) ?
C19 O21 C22 . . 114.54(11) ?
O21 C22 C23 . . 107.90(12) ?
O21 C22 H22A . . 110.1 ?
C23 C22 H22A . . 110.1 ?
O21 C22 H22B . . 110.1 ?
C23 C22 H22B . . 110.1 ?
H22A C22 H22B . . 108.4 ?
C22 C23 H23A . . 109.5 ?
C22 C23 H23B . . 109.5 ?
H23A C23 H23B . . 109.5 ?
C22 C23 H23C . . 109.5 ?
H23A C23 H23C . . 109.5 ?
H23B C23 H23C . . 109.5 ?
C15 C24 C18 . . 103.34(11) ?
C15 C24 C25 . . 125.47(12) ?
C18 C24 C25 . . 131.16(12) ?
N27 C25 C24 . . 113.88(11) ?
N27 C25 C26 . . 124.68(12) ?
C24 C25 C26 . . 121.28(11) ?
C25 C26 H26A . . 109.5 ?
C25 C26 H26B . . 109.5 ?
H26A C26 H26B . . 109.5 ?
C25 C26 H26C . . 109.5 ?
H26A C26 H26C . . 109.5 ?
H26B C26 H26C . . 109.5 ?
C25 N27 N28 . . 115.76(11) ?
C29 N28 N27 . . 119.06(11) ?
C29 N28 H28A . . 120.5 ?
N27 N28 H28A . . 120.5 ?
N28 C29 C34 . . 120.13(11) ?
N28 C29 C30 . . 122.70(12) ?
C34 C29 C30 . . 117.16(12) ?
C31 C30 C29 . . 121.66(12) ?
C31 C30 N35 . . 116.43(11) ?
C29 C30 N35 . . 121.90(11) ?
C32 C31 C30 . . 118.64(12) ?
C32 C31 H31A . . 120.7 ?
C30 C31 H31A . . 120.7 ?
C31 C32 C33 . . 121.72(12) ?
C31 C32 N38 . . 119.48(12) ?
C33 C32 N38 . . 118.76(12) ?
C34 C33 C32 . . 119.63(12) ?
C34 C33 H33A . . 120.2 ?
C32 C33 H33A . . 120.2 ?
C33 C34 C29 . . 121.19(12) ?
C33 C34 H34A . . 119.4 ?
C29 C34 H34A . . 119.4 ?
O36 N35 O37 . . 122.13(11) ?
O36 N35 C30 . . 118.81(11) ?
O37 N35 C30 . . 119.06(10) ?
O39 N38 O40 . . 123.59(11) ?
O39 N38 C32 . . 118.01(11) ?
O40 N38 C32 . . 118.39(11) ?

loop_
_geom_bond_atom_site_label_1
_geom_bond_atom_site_label_2
_geom_bond_site_symmetry_2
_geom_bond_distance
_geom_bond_publ_flag
C1 C2 . 1.365(2) ?
C1 C10 . 1.4210(19) ?
C1 H1A . 0.9500 ?
C2 C3 . 1.418(2) ?
C2 H2A . 0.9500 ?
C3 C4 . 1.420(2) ?
C3 C8 . 1.420(2) ?
C4 C5 . 1.373(2) ?
C4 H4A . 0.9500 ?
C5 C6 . 1.404(2) ?
C5 H5A . 0.9500 ?
C6 C7 . 1.366(2) ?
C6 H6A . 0.9500 ?
C7 C8 . 1.415(2) ?
C7 H7A . 0.9500 ?
C8 C9 . 1.4182(19) ?
C9 C10 . 1.3682(19) ?
C9 H9A . 0.9500 ?
C10 C12 . 1.4998(18) ?
C12 O13 . 1.4214(16) ?
C12 H12A . 0.9900 ?
C12 H12B . 0.9900 ?
O13 C14 . 1.4181(16) ?
C14 C15 . 1.4930(19) ?
C14 H14A . 0.9900 ?
C14 H14B . 0.9900 ?
C15 O16 . 1.3554(16) ?
C15 C24 . 1.3575(19) ?
O16 N17 . 1.3950(15) ?
N17 C18 . 1.3120(17) ?
C18 C24 . 1.4291(18) ?
C18 C19 . 1.4876(19) ?
C19 O20 . 1.2047(16) ?
C19 O21 . 1.3300(16) ?
O21 C22 . 1.4628(16) ?
C22 C23 . 1.496(2) ?
C22 H22A . 0.9900 ?
C22 H22B . 0.9900 ?
C23 H23A . 0.9800 ?
C23 H23B . 0.9800 ?
C23 H23C . 0.9800 ?
C24 C25 . 1.4749(18) ?
C25 N27 . 1.2893(17) ?
C25 C26 . 1.4991(18) ?
C26 H26A . 0.9800 ?
C26 H26B . 0.9800 ?
C26 H26C . 0.9800 ?
N27 N28 . 1.3700(15) ?
N28 C29 . 1.3587(17) ?
N28 H28A . 0.8800 ?
C29 C34 . 1.4130(19) ?
C29 C30 . 1.4160(18) ?
C30 C31 . 1.3898(18) ?
C30 N35 . 1.4524(17) ?
C31 C32 . 1.3699(19) ?
C31 H31A . 0.9500 ?
C32 C33 . 1.3945(19) ?
C32 N38 . 1.4596(17) ?
C33 C34 . 1.3684(18) ?
C33 H33A . 0.9500 ?
C34 H34A . 0.9500 ?
N35 O36 . 1.2227(14) ?
N35 O37 . 1.2443(14) ?
N38 O39 . 1.2282(15) ?
N38 O40 . 1.2284(15) ?

loop_
_geom_hbond_atom_site_label_D
_geom_hbond_atom_site_label_H
_geom_hbond_atom_site_label_A
_geom_hbond_site_symmetry_A
_geom_hbond_distance_DH
_geom_hbond_distance_HA
_geom_hbond_distance_DA
_geom_hbond_angle_DHA
N28 H28A O37 . 0.88 1.96 2.6028(14) 128

loop_
_cod_related_entry_id
_cod_related_entry_database
_cod_related_entry_code
1 ChemSpider 24741395
